data_4330575
loop_
_publ_author_name
'Victor N. Khrustalev'
'Svetlana O. Kostenko'
'Mikhail I. Buzin'
'Alexander A. Korlyukov'
'Yan V. Zubavichus'
'Michael A. Kurykin'
'Mikhail Yu. Antipin'

_publ_section_title
;
 Highly Flexible Molecule "Chameleon": Reversible Thermochromism and Phase
 Transitions in Solid Copper(II) Diiminate Cu[CF3-C(NH)-CF=C(NH)-CF3]2
;
_journal_name_full 'Inorganic Chemistry'
_journal_page_first 10590
_journal_page_last 10602
_journal_paper_doi 10.1021/ic300814w
_journal_volume 51
_journal_year 2012
_chemical_formula_moiety 'C10 H4 Cu F14 N4'
_chemical_formula_sum 'C10 H4 Cu F14 N4'
_chemical_formula_weight 509.71
_chemical_name_systematic
; 
 ? 
;
_space_group_IT_number 14
_symmetry_cell_setting monoclinic
_symmetry_space_group_name_Hall '-P 2yn'
_symmetry_space_group_name_H-M 'P 1 21/n 1'
_atom_sites_solution_hydrogens difmap
_atom_sites_solution_primary direct
_atom_sites_solution_secondary difmap
_audit_creation_method SHELXL-97
_cell_angle_alpha 90.00
_cell_angle_beta 115.552(2)
_cell_angle_gamma 90.00
_cell_formula_units_Z 4
_cell_length_a 11.3475(12)
_cell_length_b 12.8619(14)
_cell_length_c 12.4521(13)
_cell_measurement_reflns_used 6116
_cell_measurement_temperature 300(2)
_cell_measurement_theta_max 26.43
_cell_measurement_theta_min 2.41
_cell_volume 1639.6(3)
_computing_cell_refinement 'SAINTPlus, v. 6.2 (Bruker, 2001)'
_computing_data_collection 'APEX2 (Bruker, 2005)'
_computing_data_reduction 'SAINTPlus, v. 6.2 (Bruker, 2001)'
_computing_molecular_graphics 'SHELXTL (Sheldrick, 2008)'
_computing_publication_material 'SHELXTL (Sheldrick, 2008)'
_computing_structure_refinement 'SHELXTL (Sheldrick, 2008)'
_computing_structure_solution 'SHELXTL (Sheldrick, 2008)'
_diffrn_ambient_temperature 300(2)
_diffrn_measured_fraction_theta_full 0.987
_diffrn_measured_fraction_theta_max 0.987
_diffrn_measurement_device_type 'Bruker APEX-II CCD'
_diffrn_measurement_method '\f and \w scans'
_diffrn_radiation_monochromator graphite
_diffrn_radiation_source 'fine-focus sealed tube'
_diffrn_radiation_type MoK\a
_diffrn_radiation_wavelength 0.71073
_diffrn_reflns_av_R_equivalents 0.0368
_diffrn_reflns_av_sigmaI/netI 0.0329
_diffrn_reflns_limit_h_max 16
_diffrn_reflns_limit_h_min -16
_diffrn_reflns_limit_k_max 18
_diffrn_reflns_limit_k_min -18
_diffrn_reflns_limit_l_max 17
_diffrn_reflns_limit_l_min -17
_diffrn_reflns_number 21057
_diffrn_reflns_theta_full 30.72
_diffrn_reflns_theta_max 30.72
_diffrn_reflns_theta_min 2.03
_exptl_absorpt_coefficient_mu 1.487
_exptl_absorpt_correction_T_max 0.819
_exptl_absorpt_correction_T_min 0.717
_exptl_absorpt_correction_type multi-scan
_exptl_absorpt_process_details 'SADABS (Sheldrick, 2003)'
_exptl_crystal_colour red
_exptl_crystal_density_diffrn 2.065
_exptl_crystal_description prism
_exptl_crystal_F_000 988
_exptl_crystal_size_max 0.24
_exptl_crystal_size_mid 0.18
_exptl_crystal_size_min 0.14
_refine_diff_density_max 0.375
_refine_diff_density_min -0.243
_refine_diff_density_rms 0.055
_refine_ls_extinction_method none
_refine_ls_goodness_of_fit_ref 1.002
_refine_ls_hydrogen_treatment constr
_refine_ls_matrix_type full
_refine_ls_number_parameters 262
_refine_ls_number_reflns 5033
_refine_ls_number_restraints 0
_refine_ls_restrained_S_all 1.002
_refine_ls_R_factor_all 0.0680
_refine_ls_R_factor_gt 0.0389
_refine_ls_shift/su_max 0.001
_refine_ls_shift/su_mean 0.000
_refine_ls_structure_factor_coef Fsqd
_refine_ls_weighting_details 'calc w=1/[\s^2^(Fo^2^)+(0.063P)^2^+0.25P] where P=(Fo^2^+2Fc^2^)/3'
_refine_ls_weighting_scheme calc
_refine_ls_wR_factor_gt 0.1030
_refine_ls_wR_factor_ref 0.1204
_reflns_number_gt 3252
_reflns_number_total 5033
_reflns_threshold_expression I>2\s(I)
_cod_data_source_file ic300814w_si_001_4.cif
_cod_data_source_block IV_beta3
_cod_original_sg_symbol_H-M 'P 21/n'
_cod_database_code 4330575

loop_
_symmetry_equiv_pos_as_xyz
'x, y, z'
'-x+1/2, y+1/2, -z+1/2'
'-x, -y, -z'
'x-1/2, -y-1/2, z-1/2'

loop_
_atom_site_label
_atom_site_type_symbol
_atom_site_fract_x
_atom_site_fract_y
_atom_site_fract_z
_atom_site_U_iso_or_equiv
_atom_site_adp_type
_atom_site_occupancy
_atom_site_symmetry_multiplicity
_atom_site_calc_flag
_atom_site_refinement_flags
Cu1 Cu 0.73866(2) 0.04344(2) 0.45538(3) 0.05136(11) Uani 1 1 d .
F1 F 0.90883(17) 0.30389(18) 0.3161(2) 0.1016(7) Uani 1 1 d .
F2 F 1.10386(17) 0.2554(2) 0.4200(2) 0.1069(8) Uani 1 1 d .
F3 F 1.0143(3) 0.36657(17) 0.4888(3) 0.1245(9) Uani 1 1 d .
F4 F 1.14071(17) 0.21178(16) 0.64930(17) 0.0900(6) Uani 1 1 d .
F5 F 1.2029(2) 0.02962(19) 0.7895(2) 0.1128(8) Uani 1 1 d .
F6 F 1.1230(2) 0.15163(17) 0.84731(15) 0.0976(6) Uani 1 1 d .
F7 F 1.0458(3) 0.0012(2) 0.83701(19) 0.1367(11) Uani 1 1 d .
F8 F 0.4107(2) -0.23192(17) 0.4692(2) 0.0981(6) Uani 1 1 d .
F9 F 0.4904(3) -0.29521(16) 0.3606(3) 0.1343(10) Uani 1 1 d .
F10 F 0.6124(2) -0.2675(2) 0.5444(3) 0.1617(16) Uani 1 1 d .
F11 F 0.32966(16) -0.11533(15) 0.27537(18) 0.0875(5) Uani 1 1 d .
F12 F 0.36567(19) 0.1677(2) 0.1571(2) 0.1200(9) Uani 1 1 d .
F13 F 0.24598(19) 0.0844(2) 0.2193(2) 0.1170(9) Uani 1 1 d .
F14 F 0.2973(3) 0.0158(3) 0.0897(2) 0.1388(10) Uani 1 1 d .
N1 N 0.83054(19) 0.15111(17) 0.41210(18) 0.0571(5) Uani 1 1 d .
H1 H 0.7908 0.1749 0.3408 0.068 Uiso 1 1 calc R
N2 N 0.8855(2) 0.03187(16) 0.6105(2) 0.0618(5) Uani 1 1 d .
H2 H 0.8785 -0.0152 0.6564 0.074 Uiso 1 1 calc R
N3 N 0.66543(19) -0.08683(16) 0.4757(2) 0.0637(5) Uani 1 1 d .
H3 H 0.7186 -0.1269 0.5304 0.076 Uiso 1 1 calc R
N4 N 0.5724(2) 0.07952(19) 0.3264(2) 0.0642(5) Uani 1 1 d .
H4 H 0.5703 0.1374 0.2910 0.077 Uiso 1 1 calc R
C1 C 0.9444(2) 0.19195(19) 0.4768(2) 0.0535(5) Uani 1 1 d .
C2 C 1.0239(2) 0.16093(19) 0.5918(2) 0.0551(5) Uani 1 1 d .
C3 C 0.9937(2) 0.08569(18) 0.6550(2) 0.0521(5) Uani 1 1 d .
C4 C 0.9937(3) 0.2810(3) 0.4266(3) 0.0727(8) Uani 1 1 d .
C5 C 1.0915(3) 0.0659(2) 0.7833(3) 0.0709(7) Uani 1 1 d .
C6 C 0.5477(2) -0.12229(18) 0.4186(2) 0.0557(5) Uani 1 1 d .
C7 C 0.4495(2) -0.0688(2) 0.3287(2) 0.0567(5) Uani 1 1 d .
C8 C 0.4629(2) 0.0275(2) 0.2859(2) 0.0571(6) Uani 1 1 d .
C9 C 0.5165(3) -0.2299(2) 0.4496(3) 0.0767(8) Uani 1 1 d .
C10 C 0.3410(3) 0.0737(3) 0.1859(3) 0.0830(9) Uani 1 1 d .

loop_
_atom_site_aniso_label
_atom_site_aniso_U_11
_atom_site_aniso_U_22
_atom_site_aniso_U_33
_atom_site_aniso_U_23
_atom_site_aniso_U_13
_atom_site_aniso_U_12
Cu1 0.04225(15) 0.04807(17) 0.05724(18) 0.00190(11) 0.01530(12) -0.00251(10)
F1 0.0661(10) 0.1271(16) 0.1060(14) 0.0655(13) 0.0317(10) 0.0066(10)
F2 0.0604(10) 0.1425(19) 0.1316(18) 0.0624(15) 0.0544(11) 0.0161(10)
F3 0.163(2) 0.0686(13) 0.159(2) 0.0078(14) 0.0853(19) -0.0339(14)
F4 0.0703(10) 0.1013(14) 0.0759(11) 0.0107(9) 0.0103(8) -0.0396(9)
F5 0.0872(14) 0.1232(18) 0.0825(14) -0.0042(11) -0.0062(11) 0.0274(12)
F6 0.1276(16) 0.0894(13) 0.0575(9) -0.0207(9) 0.0225(10) -0.0227(11)
F7 0.1348(19) 0.146(2) 0.0728(13) 0.0447(14) -0.0083(12) -0.0715(17)
F8 0.0973(14) 0.0945(14) 0.1150(16) 0.0078(12) 0.0577(13) -0.0229(11)
F9 0.172(2) 0.0613(12) 0.211(3) -0.0473(15) 0.121(2) -0.0364(13)
F10 0.0879(15) 0.0968(16) 0.227(4) 0.086(2) -0.0014(17) -0.0229(12)
F11 0.0512(8) 0.0940(13) 0.0945(12) 0.0035(10) 0.0098(8) -0.0201(8)
F12 0.0690(11) 0.1282(19) 0.1334(19) 0.0727(16) 0.0160(12) 0.0075(11)
F13 0.0571(10) 0.1401(19) 0.151(2) 0.0634(17) 0.0418(12) 0.0325(11)
F14 0.1123(18) 0.182(3) 0.0688(13) 0.0091(16) -0.0114(12) -0.0042(18)
N1 0.0487(10) 0.0636(12) 0.0538(11) 0.0108(9) 0.0173(8) 0.0004(8)
N2 0.0604(12) 0.0558(12) 0.0579(12) 0.0065(9) 0.0149(9) -0.0139(9)
N3 0.0464(10) 0.0496(11) 0.0792(14) 0.0085(10) 0.0120(9) -0.0012(8)
N4 0.0501(11) 0.0601(12) 0.0714(14) 0.0155(10) 0.0160(9) 0.0011(9)
C1 0.0470(11) 0.0526(12) 0.0650(14) 0.0057(10) 0.0281(10) 0.0018(9)
C2 0.0471(11) 0.0561(13) 0.0564(13) 0.0000(10) 0.0171(10) -0.0101(10)
C3 0.0536(12) 0.0449(11) 0.0508(12) -0.0031(9) 0.0160(9) -0.0052(9)
C4 0.0568(15) 0.079(2) 0.087(2) 0.0262(16) 0.0352(14) -0.0005(13)
C5 0.0777(18) 0.0607(15) 0.0572(15) 0.0014(12) 0.0130(13) -0.0140(13)
C6 0.0510(12) 0.0459(11) 0.0692(15) -0.0072(10) 0.0250(11) -0.0048(9)
C7 0.0448(11) 0.0618(14) 0.0599(13) -0.0097(11) 0.0194(10) -0.0081(10)
C8 0.0431(11) 0.0687(15) 0.0549(13) 0.0029(10) 0.0167(10) 0.0033(10)
C9 0.0668(17) 0.0532(15) 0.103(2) -0.0020(14) 0.0297(16) -0.0112(12)
C10 0.0532(15) 0.105(2) 0.075(2) 0.0244(18) 0.0131(14) 0.0005(15)

loop_
_atom_type_symbol
_atom_type_description
_atom_type_scat_dispersion_real
_atom_type_scat_dispersion_imag
_atom_type_scat_source
C C 0.0033 0.0016 'International Tables Vol C Tables 4.2.6.8 and 6.1.1.4'
H H 0.0000 0.0000 'International Tables Vol C Tables 4.2.6.8 and 6.1.1.4'
N N 0.0061 0.0033 'International Tables Vol C Tables 4.2.6.8 and 6.1.1.4'
F F 0.0171 0.0103 'International Tables Vol C Tables 4.2.6.8 and 6.1.1.4'
Cu Cu 0.3201 1.2651 'International Tables Vol C Tables 4.2.6.8 and 6.1.1.4'

loop_
_geom_angle_atom_site_label_1
_geom_angle_atom_site_label_2
_geom_angle_atom_site_label_3
_geom_angle
N4 Cu1 N3 89.77(9)
N4 Cu1 N2 163.30(11)
N3 Cu1 N2 92.09(9)
N4 Cu1 N1 92.67(9)
N3 Cu1 N1 164.79(10)
N2 Cu1 N1 89.87(9)
C1 N1 Cu1 128.55(17)
C1 N1 H1 115.7
Cu1 N1 H1 115.7
C3 N2 Cu1 128.98(17)
C3 N2 H2 115.5
Cu1 N2 H2 115.5
C6 N3 Cu1 129.24(18)
C6 N3 H3 115.4
Cu1 N3 H3 115.4
C8 N4 Cu1 128.50(19)
C8 N4 H4 115.8
Cu1 N4 H4 115.7
N1 C1 C2 123.7(2)
N1 C1 C4 119.5(2)
C2 C1 C4 116.9(2)
F4 C2 C3 117.3(2)
F4 C2 C1 117.1(2)
C3 C2 C1 125.6(2)
N2 C3 C2 123.3(2)
N2 C3 C5 118.9(2)
C2 C3 C5 117.9(2)
F3 C4 F2 108.2(3)
F3 C4 F1 106.9(3)
F2 C4 F1 105.8(3)
F3 C4 C1 113.2(3)
F2 C4 C1 111.2(2)
F1 C4 C1 111.2(2)
F7 C5 F6 106.7(3)
F7 C5 F5 109.1(3)
F6 C5 F5 104.9(3)
F7 C5 C3 111.9(2)
F6 C5 C3 112.3(2)
F5 C5 C3 111.6(3)
N3 C6 C7 123.6(2)
N3 C6 C9 118.7(2)
C7 C6 C9 117.8(2)
F11 C7 C6 117.7(2)
F11 C7 C8 117.1(2)
C6 C7 C8 125.2(2)
N4 C8 C7 123.7(2)
N4 C8 C10 119.4(3)
C7 C8 C10 116.9(2)
F10 C9 F9 108.8(3)
F10 C9 F8 107.1(3)
F9 C9 F8 104.4(2)
F10 C9 C6 111.9(2)
F9 C9 C6 111.0(3)
F8 C9 C6 113.2(2)
F14 C10 F13 107.9(3)
F14 C10 F12 108.1(3)
F13 C10 F12 106.7(3)
F14 C10 C8 112.1(3)
F13 C10 C8 111.1(3)
F12 C10 C8 110.7(2)

loop_
_geom_bond_atom_site_label_1
_geom_bond_atom_site_label_2
_geom_bond_distance
Cu1 N4 1.935(2)
Cu1 N3 1.935(2)
Cu1 N2 1.937(2)
Cu1 N1 1.944(2)
F1 C4 1.329(4)
F2 C4 1.328(3)
F3 C4 1.308(4)
F4 C2 1.371(3)
F5 C5 1.319(4)
F6 C5 1.317(3)
F7 C5 1.307(4)
F8 C9 1.324(4)
F9 C9 1.319(4)
F10 C9 1.305(4)
F11 C7 1.367(3)
F12 C10 1.326(4)
F13 C10 1.320(4)
F14 C10 1.313(5)
N1 C1 1.303(3)
N1 H1 0.8600
N2 C3 1.306(3)
N2 H2 0.8600
N3 C6 1.295(3)
N3 H3 0.8600
N4 C8 1.306(3)
N4 H4 0.8600
C1 C2 1.382(4)
C1 C4 1.522(4)
C2 C3 1.380(3)
C3 C5 1.523(4)
C6 C7 1.375(4)
C6 C9 1.519(4)
C7 C8 1.383(4)
C8 C10 1.526(4)

loop_
_geom_torsion_atom_site_label_1
_geom_torsion_atom_site_label_2
_geom_torsion_atom_site_label_3
_geom_torsion_atom_site_label_4
_geom_torsion
N4 Cu1 N1 C1 161.3(2)
N3 Cu1 N1 C1 -99.7(4)
N2 Cu1 N1 C1 -2.2(2)
N4 Cu1 N2 C3 -96.3(4)
N3 Cu1 N2 C3 167.5(2)
N1 Cu1 N2 C3 2.6(2)
N4 Cu1 N3 C6 -1.2(3)
N2 Cu1 N3 C6 162.2(3)
N1 Cu1 N3 C6 -100.6(4)
N3 Cu1 N4 C8 2.7(3)
N2 Cu1 N4 C8 -93.9(4)
N1 Cu1 N4 C8 167.7(3)
Cu1 N1 C1 C2 2.2(4)
Cu1 N1 C1 C4 -176.1(2)
N1 C1 C2 F4 -179.5(2)
C4 C1 C2 F4 -1.2(4)
N1 C1 C2 C3 -1.8(4)
C4 C1 C2 C3 176.5(3)
Cu1 N2 C3 C2 -3.1(4)
Cu1 N2 C3 C5 176.3(2)
F4 C2 C3 N2 179.9(2)
C1 C2 C3 N2 2.2(4)
F4 C2 C3 C5 0.5(4)
C1 C2 C3 C5 -177.1(3)
N1 C1 C4 F3 119.0(3)
C2 C1 C4 F3 -59.3(3)
N1 C1 C4 F2 -118.9(3)
C2 C1 C4 F2 62.7(4)
N1 C1 C4 F1 -1.3(4)
C2 C1 C4 F1 -179.7(3)
N2 C3 C5 F7 -6.1(4)
C2 C3 C5 F7 173.3(3)
N2 C3 C5 F6 -126.1(3)
C2 C3 C5 F6 53.3(4)
N2 C3 C5 F5 116.4(3)
C2 C3 C5 F5 -64.2(3)
Cu1 N3 C6 C7 -0.4(4)
Cu1 N3 C6 C9 177.9(2)
N3 C6 C7 F11 179.8(2)
C9 C6 C7 F11 1.5(4)
N3 C6 C7 C8 1.3(4)
C9 C6 C7 C8 -177.0(3)
Cu1 N4 C8 C7 -2.6(4)
Cu1 N4 C8 C10 177.2(2)
F11 C7 C8 N4 -178.2(3)
C6 C7 C8 N4 0.2(4)
F11 C7 C8 C10 1.9(4)
C6 C7 C8 C10 -179.6(3)
N3 C6 C9 F10 8.9(4)
C7 C6 C9 F10 -172.7(3)
N3 C6 C9 F9 -112.9(3)
C7 C6 C9 F9 65.5(3)
N3 C6 C9 F8 130.0(3)
C7 C6 C9 F8 -51.6(4)
N4 C8 C10 F14 118.1(3)
C7 C8 C10 F14 -62.0(4)
N4 C8 C10 F13 -121.0(3)
C7 C8 C10 F13 58.8(4)
N4 C8 C10 F12 -2.7(4)
C7 C8 C10 F12 177.1(3)
